data_7226299
loop_
_publ_author_name
'Choi, Eunkyung'
'Lee, Haeri'
'Noh, Tae Hwan'
'Jung, Ok-Sang'

_publ_section_title
;
 In situ crystalline transformation of bis(halo)mercury(ii) coordination
 polymers to ionic chloro-bridged-bis(halo)mercury(ii) species via UV
 irradiation in chloroform media
;
_journal_issue 37
_journal_name_full CrystEngComm
_journal_page_first 6997
_journal_paper_doi 10.1039/C6CE01378C
_journal_volume 18
_journal_year 2016
_chemical_formula_sum 'C14 H22 Cl2 Hg2 I4 N2 Si2'
_chemical_formula_weight 1254.19
_space_group_crystal_system monoclinic
_space_group_IT_number 14
_space_group_name_Hall '-P 2ybc'
_space_group_name_H-M_alt 'P 1 21/c 1'
_symmetry_space_group_name_Hall '-P 2ybc'
_symmetry_space_group_name_H-M 'P 1 21/c 1'
_atom_sites_solution_hydrogens geom
_audit_creation_method SHELXL-2014/7
_audit_update_record
;
2016-06-15 deposited with the CCDC.
2016-08-12 downloaded from the CCDC.
;
_cell_angle_alpha 90
_cell_angle_beta 111.0420(10)
_cell_angle_gamma 90
_cell_formula_units_Z 2
_cell_length_a 8.3261(2)
_cell_length_b 22.1706(4)
_cell_length_c 8.2547(2)
_cell_measurement_reflns_used 8371
_cell_measurement_temperature 194(2)
_cell_measurement_theta_max 28.24
_cell_measurement_theta_min 2.62
_cell_volume 1422.16(6)
_computing_cell_refinement 'Bruker APEX2'
_computing_data_collection 'Bruker APEX2'
_computing_data_reduction 'Bruker APEX2'
_computing_molecular_graphics 'Bruker SHELXTL'
_computing_publication_material 'Bruker SHELXTL'
_computing_structure_refinement 'SHELXL-2014/7 (Sheldrick, 2014)'
_computing_structure_solution 'Bruker SHELXTL'
_diffrn_ambient_temperature 194(2)
_diffrn_measured_fraction_theta_full 1.000
_diffrn_measured_fraction_theta_max 0.999
_diffrn_measurement_device_type 'Bruker Breeze CCD'
_diffrn_measurement_method 'phi and omega scans'
_diffrn_radiation_type MoK\a
_diffrn_radiation_wavelength 0.71073
_diffrn_reflns_av_R_equivalents 0.0357
_diffrn_reflns_av_unetI/netI 0.0249
_diffrn_reflns_Laue_measured_fraction_full 1.000
_diffrn_reflns_Laue_measured_fraction_max 0.999
_diffrn_reflns_limit_h_max 11
_diffrn_reflns_limit_h_min -11
_diffrn_reflns_limit_k_max 29
_diffrn_reflns_limit_k_min -29
_diffrn_reflns_limit_l_max 10
_diffrn_reflns_limit_l_min -10
_diffrn_reflns_number 25016
_diffrn_reflns_point_group_measured_fraction_full 1.000
_diffrn_reflns_point_group_measured_fraction_max 0.999
_diffrn_reflns_theta_full 25.242
_diffrn_reflns_theta_max 28.309
_diffrn_reflns_theta_min 1.837
_exptl_absorpt_coefficient_mu 15.400
_exptl_absorpt_correction_T_max 0.578
_exptl_absorpt_correction_T_min 0.039
_exptl_absorpt_correction_type multi-scan
_exptl_absorpt_process_details SADABS
_exptl_crystal_colour brown
_exptl_crystal_density_diffrn 2.929
_exptl_crystal_description block
_exptl_crystal_F_000 1108
_exptl_crystal_size_max 0.600
_exptl_crystal_size_mid 0.080
_exptl_crystal_size_min 0.040
_exptl_transmission_factor_max 0.003
_exptl_transmission_factor_min 0.001
_refine_diff_density_max 3.603
_refine_diff_density_min -2.121
_refine_diff_density_rms 0.198
_refine_ls_extinction_method none
_refine_ls_goodness_of_fit_ref 1.046
_refine_ls_hydrogen_treatment constr
_refine_ls_matrix_type full
_refine_ls_number_parameters 118
_refine_ls_number_reflns 3527
_refine_ls_number_restraints 0
_refine_ls_restrained_S_all 1.046
_refine_ls_R_factor_all 0.0434
_refine_ls_R_factor_gt 0.0372
_refine_ls_shift/su_max 0.000
_refine_ls_shift/su_mean 0.000
_refine_ls_structure_factor_coef Fsqd
_refine_ls_weighting_details 'w=1/[\s^2^(Fo^2^)+(0.0427P)^2^+11.6389P] where P=(Fo^2^+2Fc^2^)/3'
_refine_ls_weighting_scheme calc
_refine_ls_wR_factor_gt 0.0958
_refine_ls_wR_factor_ref 0.0988
_reflns_Friedel_coverage 0.000
_reflns_number_gt 3118
_reflns_number_total 3527
_reflns_threshold_expression 'I > 2\s(I)'
_cod_data_source_file c6ce01378c2.cif
_cod_data_source_block 004-I-hv
_cod_depositor_comments 'Adding full bibliography for 7226296--7226299.cif.'
_cod_database_code 7226299
_shelx_shelxl_version_number 2014/7
_shelx_space_group_comment
; 
The symmetry employed for this shelxl refinement is uniquely defined 
by the following loop, which should always be used as a source of 
symmetry information in preference to the above space-group names. 
They are only intended as comments. 
;
_shelx_estimated_absorpt_t_min 0.039
_shelx_estimated_absorpt_t_max 0.578

loop_
_space_group_symop_operation_xyz
'x, y, z'
'-x, y+1/2, -z+1/2'
'-x, -y, -z'
'x, -y-1/2, z-1/2'

loop_
_atom_site_label
_atom_site_type_symbol
_atom_site_fract_x
_atom_site_fract_y
_atom_site_fract_z
_atom_site_U_iso_or_equiv
_atom_site_adp_type
_atom_site_occupancy
_atom_site_site_symmetry_order
_atom_site_calc_flag
_atom_site_refinement_flags_posn
_atom_site_refinement_flags_adp
Hg1 Hg 0.15814(4) 0.21153(2) 0.91066(5) 0.04479(11) Uani 1 1 d . .
I1 I 0.23447(7) 0.09688(2) 0.89574(7) 0.04149(14) Uani 1 1 d . .
I2 I -0.05338(7) 0.29345(2) 0.94983(7) 0.04253(14) Uani 1 1 d . .
Cl1 Cl 0.3690(2) 0.27923(8) 0.8079(2) 0.0356(4) Uani 1 1 d . .
Si1 Si -0.3603(2) 0.01919(9) 0.5348(2) 0.0275(4) Uani 1 1 d . .
N1 N -0.4059(8) 0.1700(3) 0.8045(9) 0.0374(14) Uani 1 1 d . .
H1B H -0.4671 0.2034 0.7775 0.045 Uiso 1 1 calc R U
C1 C -0.4204(9) 0.1299(3) 0.6789(9) 0.0329(14) Uani 1 1 d . .
H1A H -0.4946 0.1386 0.5637 0.039 Uiso 1 1 calc R U
C2 C -0.3307(8) 0.0763(3) 0.7118(8) 0.0265(12) Uani 1 1 d . .
C3 C -0.2208(9) 0.0673(3) 0.8854(9) 0.0328(14) Uani 1 1 d . .
H3A H -0.1552 0.0312 0.9158 0.039 Uiso 1 1 calc R U
C4 C -0.2060(10) 0.1105(4) 1.0146(10) 0.0404(17) Uani 1 1 d . .
H4A H -0.1303 0.1043 1.1308 0.048 Uiso 1 1 calc R U
C5 C -0.3022(10) 0.1614(4) 0.9694(11) 0.0410(17) Uani 1 1 d . .
H5A H -0.2961 0.1910 1.0548 0.049 Uiso 1 1 calc R U
C6 C -0.3387(11) 0.0590(4) 0.3453(10) 0.0428(18) Uani 1 1 d . .
H6A H -0.4284 0.0899 0.3038 0.051 Uiso 1 1 calc R U
H6B H -0.2252 0.0782 0.3802 0.051 Uiso 1 1 calc R U
H6C H -0.3509 0.0300 0.2522 0.051 Uiso 1 1 calc R U
C7 C -0.1913(10) -0.0406(4) 0.6199(11) 0.0426(18) Uani 1 1 d . .
H7A H -0.2059 -0.0607 0.7193 0.051 Uiso 1 1 calc R U
H7B H -0.2026 -0.0702 0.5284 0.051 Uiso 1 1 calc R U
H7C H -0.0770 -0.0220 0.6564 0.051 Uiso 1 1 calc R U

loop_
_atom_site_aniso_label
_atom_site_aniso_U_11
_atom_site_aniso_U_22
_atom_site_aniso_U_33
_atom_site_aniso_U_23
_atom_site_aniso_U_13
_atom_site_aniso_U_12
Hg1 0.04446(18) 0.02632(16) 0.0669(2) 0.00067(13) 0.02406(16) 0.00336(12)
I1 0.0541(3) 0.0253(2) 0.0505(3) 0.0015(2) 0.0253(2) 0.0013(2)
I2 0.0512(3) 0.0376(3) 0.0360(3) 0.0039(2) 0.0122(2) 0.0096(2)
Cl1 0.0387(8) 0.0248(8) 0.0417(9) -0.0023(7) 0.0125(7) -0.0026(6)
Si1 0.0300(8) 0.0259(9) 0.0285(9) 0.0018(7) 0.0127(7) -0.0007(7)
N1 0.039(3) 0.023(3) 0.050(4) -0.002(3) 0.017(3) 0.001(2)
C1 0.036(3) 0.028(3) 0.032(3) 0.005(3) 0.008(3) -0.002(3)
C2 0.027(3) 0.026(3) 0.027(3) -0.001(2) 0.011(2) -0.005(2)
C3 0.037(3) 0.034(4) 0.030(3) 0.005(3) 0.014(3) 0.004(3)
C4 0.047(4) 0.047(5) 0.027(3) 0.003(3) 0.013(3) 0.002(3)
C5 0.045(4) 0.039(4) 0.041(4) -0.013(3) 0.020(3) -0.011(3)
C6 0.053(5) 0.046(5) 0.036(4) 0.005(3) 0.024(4) -0.006(4)
C7 0.039(4) 0.037(4) 0.050(5) 0.000(3) 0.015(3) 0.007(3)

loop_
_atom_type_symbol
_atom_type_description
_atom_type_scat_dispersion_real
_atom_type_scat_dispersion_imag
_atom_type_scat_source
C C 0.0033 0.0016 'International Tables Vol C Tables 4.2.6.8 and 6.1.1.4'
H H 0.0000 0.0000 'International Tables Vol C Tables 4.2.6.8 and 6.1.1.4'
N N 0.0061 0.0033 'International Tables Vol C Tables 4.2.6.8 and 6.1.1.4'
Si Si 0.0817 0.0704 'International Tables Vol C Tables 4.2.6.8 and 6.1.1.4'
Cl Cl 0.1484 0.1585 'International Tables Vol C Tables 4.2.6.8 and 6.1.1.4'
I I -0.4742 1.8119 'International Tables Vol C Tables 4.2.6.8 and 6.1.1.4'
Hg Hg -2.3894 9.2266 'International Tables Vol C Tables 4.2.6.8 and 6.1.1.4'

loop_
_geom_angle_atom_site_label_1
_geom_angle_atom_site_label_2
_geom_angle_atom_site_label_3
_geom_angle
_geom_angle_site_symmetry_3
I2 Hg1 I1 148.86(2) .
I2 Hg1 Cl1 101.34(4) .
I1 Hg1 Cl1 109.31(4) .
C6 Si1 C7 111.3(4) .
C6 Si1 C2 108.0(3) .
C7 Si1 C2 108.2(3) .
C6 Si1 Si1 110.7(3) 3_456
C7 Si1 Si1 112.3(3) 3_456
C2 Si1 Si1 106.0(2) 3_456
C1 N1 C5 122.7(7) .
N1 C1 C2 122.0(6) .
C1 C2 C3 115.5(6) .
C1 C2 Si1 121.1(5) .
C3 C2 Si1 123.4(5) .
C4 C3 C2 121.5(7) .
C5 C4 C3 118.5(7) .
N1 C5 C4 119.9(7) .

loop_
_geom_bond_atom_site_label_1
_geom_bond_atom_site_label_2
_geom_bond_distance
_geom_bond_site_symmetry_2
Hg1 I2 2.6295(6) .
Hg1 I1 2.6337(6) .
Hg1 Cl1 2.6687(18) .
Si1 C6 1.861(8) .
Si1 C7 1.876(8) .
Si1 C2 1.881(7) .
Si1 Si1 2.346(4) 3_456
N1 C1 1.338(10) .
N1 C5 1.338(11) .
C1 C2 1.378(10) .
C2 C3 1.410(9) .
C3 C4 1.406(11) .
C4 C5 1.357(12) .
